data_2243357
loop_
_publ_author_name
'Sylla-Gueye, Rokhaya'
'Thiam, Ibrahima Elhadji'
'Orton, James'
'Coles, Simon'
'Gaye, Mohamed'

_publ_section_title
;
 Crystal structure of
 <i>N</i>'-[4-(dimethylamino)benzylidene]furan-2-carbohydrazide
 monohydrate
;
_journal_coeditor_code FY2143
_journal_issue 5
_journal_name_full 'Acta Crystallographica Section E'
_journal_page_first 660
_journal_page_last 663
_journal_paper_doi 10.1107/S205698902000465X
_journal_volume 76
_journal_year 2020
_chemical_formula_iupac 'C14 H15 N3 O2, H2 O'
_chemical_formula_moiety 'C14 H15 N3 O2, H2 O'
_chemical_formula_sum 'C14 H17 N3 O3'
_chemical_formula_weight 275.30
_chemical_name_systematic
;
<i>N</i>'-[4-(Dimethylamino)benzylidene]furan-2-carbohydrazide monohydrate
;
_space_group_crystal_system monoclinic
_space_group_IT_number 14
_space_group_name_Hall '-P 2ybc'
_space_group_name_H-M_alt 'P 1 21/c 1'
_atom_sites_solution_hydrogens mixed
_atom_sites_solution_primary dual
_audit_creation_method
;
Olex2 1.2
(compiled 2018.05.29 svn.r3508 for OlexSys, GUI svn.r5506)
;
_cell_angle_alpha 90
_cell_angle_beta 106.245(4)
_cell_angle_gamma 90
_cell_formula_units_Z 4
_cell_length_a 12.9328(5)
_cell_length_b 11.2551(4)
_cell_length_c 9.8092(3)
_cell_measurement_reflns_used 7776
_cell_measurement_temperature 100(2)
_cell_measurement_theta_max 31.3130
_cell_measurement_theta_min 2.4410
_cell_volume 1370.82(9)
_computing_cell_refinement
;
CrysAlisPro (Rigaku OD, 2019)
;
_computing_data_collection
;
CrysAlisPro (Rigaku OD, 2019)
;
_computing_data_reduction
;
CrysAlisPro (Rigaku OD, 2019)
;
_computing_molecular_graphics
;
<i>OLEX2</i> (Dolomanov <i>et al.</i>,  2009)
;
_computing_publication_material
;
<i>OLEX2</i> (Dolomanov <i>et al.</i>,  2009)
;
_computing_structure_refinement
;
ShelXL (Sheldrick, 2015b)
;
_computing_structure_solution
;
ShelXT (Sheldrick, 2015a)
;
_diffrn_ambient_temperature 100.15
_diffrn_detector 'CCD plate'
_diffrn_detector_area_resol_mean 10.0000
_diffrn_measured_fraction_theta_full 0.992
_diffrn_measured_fraction_theta_max 0.986
_diffrn_measurement_device 'four-circle diffractometer'
_diffrn_measurement_device_type 'XtaLAB AFC12 (RCD3)'
_diffrn_measurement_method '\w scans'
_diffrn_radiation_monochromator mirror
_diffrn_radiation_probe x-ray
_diffrn_radiation_type MoK\a
_diffrn_radiation_wavelength 0.71075
_diffrn_reflns_av_R_equivalents 0.0592
_diffrn_reflns_av_unetI/netI 0.0468
_diffrn_reflns_limit_h_max 15
_diffrn_reflns_limit_h_min -16
_diffrn_reflns_limit_k_max 14
_diffrn_reflns_limit_k_min -12
_diffrn_reflns_limit_l_max 12
_diffrn_reflns_limit_l_min -12
_diffrn_reflns_number 14982
_diffrn_reflns_theta_full 25.242
_diffrn_reflns_theta_max 27.469
_diffrn_reflns_theta_min 2.442
_diffrn_source 'Rotating-anode X-ray tube'
_exptl_absorpt_coefficient_mu 0.096
_exptl_absorpt_correction_T_max 1.000
_exptl_absorpt_correction_T_min 0.536
_exptl_absorpt_correction_type gaussian
_exptl_absorpt_process_details
;
(CrysAlis Pro; Rigaku OD, 2019)
;
_exptl_crystal_colour yellow
_exptl_crystal_density_diffrn 1.334
_exptl_crystal_description block
_exptl_crystal_F_000 584
_exptl_crystal_size_max 0.202
_exptl_crystal_size_mid 0.064
_exptl_crystal_size_min 0.06
_refine_diff_density_max 0.369
_refine_diff_density_min -0.350
_refine_ls_extinction_method none
_refine_ls_goodness_of_fit_ref 1.057
_refine_ls_hydrogen_treatment constr
_refine_ls_matrix_type full
_refine_ls_number_parameters 186
_refine_ls_number_reflns 3102
_refine_ls_number_restraints 0
_refine_ls_restrained_S_all 1.057
_refine_ls_R_factor_all 0.0553
_refine_ls_R_factor_gt 0.0475
_refine_ls_shift/su_max 0.001
_refine_ls_shift/su_mean 0.000
_refine_ls_structure_factor_coef Fsqd
_refine_ls_weighting_details 'w=1/[\s^2^(Fo^2^)+(0.0786P)^2^+0.3872P] where P=(Fo^2^+2Fc^2^)/3'
_refine_ls_weighting_scheme calc
_refine_ls_wR_factor_gt 0.1310
_refine_ls_wR_factor_ref 0.1360
_reflns_number_gt 2649
_reflns_number_total 3102
_reflns_threshold_expression 'I > 2\s(I)'
_cod_data_source_file fy2143sup1.cif
_cod_data_source_block I
_cod_database_code 2243357
_shelx_space_group_comment
;
The symmetry employed for this shelxl refinement is uniquely defined
by the following loop, which should always be used as a source of
symmetry information in preference to the above space-group names.
They are only intended as comments.
;

loop_
_space_group_symop_operation_xyz
'x, y, z'
'-x, y+1/2, -z+1/2'
'-x, -y, -z'
'x, -y-1/2, z-1/2'

loop_
_atom_site_type_symbol
_atom_site_label
_atom_site_fract_x
_atom_site_fract_y
_atom_site_fract_z
_atom_site_U_iso_or_equiv
_atom_site_adp_type
_atom_site_calc_flag
_atom_site_occupancy
_atom_site_disorder_assembly
_atom_site_disorder_group
O O1 0.94791(8) 0.57248(8) 0.63770(9) 0.0190(2) Uani d 1 . .
O O3 0.86017(8) 0.55049(8) 0.33216(9) 0.0176(2) Uani d 1 . .
H H3A 0.915716 0.504655 0.340015 0.026 Uiso d 1 . .
H H3B 0.867014 0.575836 0.417953 0.026 Uiso d 1 . .
O O2 1.06257(9) 0.57949(9) 0.92208(10) 0.0229(3) Uani d 1 . .
N N2 0.81295(9) 0.75421(10) 0.52944(11) 0.0157(3) Uani d 1 . .
N N3 0.88775(9) 0.75945(10) 0.66155(11) 0.0159(3) Uani d 1 . .
H H3 0.893005 0.823175 0.715043 0.019 Uiso calc 1 . .
N N1 0.39936(10) 0.87858(10) 0.00561(12) 0.0199(3) Uani d 1 . .
C C9 0.74829(11) 0.84311(11) 0.50238(13) 0.0159(3) Uani d 1 . .
H H9 0.758000 0.905931 0.569470 0.019 Uiso calc 1 . .
C C11 1.02928(11) 0.68189(11) 0.84694(13) 0.0154(3) Uani d 1 . .
C C12 1.07767(11) 0.77766(12) 0.92134(14) 0.0178(3) Uani d 1 . .
H H12 1.068840 0.858404 0.892168 0.021 Uiso calc 1 . .
C C6 0.66077(11) 0.85061(11) 0.37235(13) 0.0151(3) Uani d 1 . .
C C3 0.48293(11) 0.86842(11) 0.12594(13) 0.0148(3) Uani d 1 . .
C C7 0.63960(11) 0.76157(11) 0.26809(13) 0.0153(3) Uani d 1 . .
H H7 0.685817 0.694446 0.280113 0.018 Uiso calc 1 . .
C C10 0.95190(11) 0.66568(11) 0.70625(13) 0.0152(3) Uani d 1 . .
C C8 0.55339(11) 0.76949(11) 0.14894(13) 0.0153(3) Uani d 1 . .
H H8 0.540804 0.707402 0.080663 0.018 Uiso calc 1 . .
C C4 0.50366(11) 0.95729(12) 0.23173(13) 0.0173(3) Uani d 1 . .
H H4 0.457358 1.024256 0.220967 0.021 Uiso calc 1 . .
C C5 0.59054(11) 0.94761(11) 0.35049(13) 0.0174(3) Uani d 1 . .
H H5 0.603117 1.008900 0.419786 0.021 Uiso calc 1 . .
C C13 1.14452(12) 0.73294(13) 1.05223(14) 0.0213(3) Uani d 1 . .
H H13 1.189178 0.778064 1.127900 0.026 Uiso calc 1 . .
C C1 0.32241(11) 0.97532(13) -0.00914(14) 0.0213(3) Uani d 1 . .
H H1A 0.290556 0.973484 0.070497 0.032 Uiso calc 1 . .
H H1B 0.265496 0.966333 -0.098568 0.032 Uiso calc 1 . .
H H1C 0.359355 1.051331 -0.009268 0.032 Uiso calc 1 . .
C C14 1.13200(12) 0.61440(13) 1.04763(14) 0.0240(3) Uani d 1 . .
H H14 1.166921 0.561822 1.122047 0.029 Uiso calc 1 . .
C C2 0.37893(12) 0.78798(13) -0.10364(14) 0.0227(3) Uani d 1 . .
H H2A 0.446986 0.764697 -0.121504 0.034 Uiso calc 1 . .
H H2B 0.329883 0.819423 -0.191193 0.034 Uiso calc 1 . .
H H2C 0.346096 0.718529 -0.072104 0.034 Uiso calc 1 . .

loop_
_atom_site_aniso_label
_atom_site_aniso_U_11
_atom_site_aniso_U_22
_atom_site_aniso_U_33
_atom_site_aniso_U_12
_atom_site_aniso_U_13
_atom_site_aniso_U_23
O1 0.0221(6) 0.0142(5) 0.0170(5) 0.0019(4) -0.0008(4) -0.0029(3)
O3 0.0184(5) 0.0183(5) 0.0142(4) 0.0004(4) 0.0014(4) 0.0006(3)
O2 0.0303(6) 0.0168(5) 0.0160(5) 0.0017(4) -0.0030(4) 0.0030(3)
N2 0.0145(6) 0.0170(5) 0.0120(5) -0.0006(4) -0.0022(4) -0.0007(4)
N3 0.0162(6) 0.0155(5) 0.0122(5) 0.0013(4) -0.0022(4) -0.0032(4)
N1 0.0179(6) 0.0215(6) 0.0159(5) 0.0059(4) -0.0023(4) -0.0005(4)
C9 0.0165(7) 0.0154(6) 0.0142(6) -0.0014(5) 0.0015(5) -0.0011(4)
C11 0.0145(7) 0.0169(6) 0.0136(6) 0.0032(5) 0.0016(5) 0.0022(4)
C12 0.0169(7) 0.0157(6) 0.0179(6) 0.0029(5) 0.0002(5) -0.0004(5)
C6 0.0151(7) 0.0150(6) 0.0136(6) -0.0006(5) 0.0016(5) 0.0019(4)
C3 0.0134(7) 0.0169(6) 0.0131(6) -0.0002(5) 0.0023(5) 0.0028(4)
C7 0.0161(7) 0.0135(6) 0.0154(6) 0.0017(5) 0.0029(5) 0.0024(4)
C10 0.0153(7) 0.0155(6) 0.0137(6) -0.0014(5) 0.0023(5) -0.0004(4)
C8 0.0169(7) 0.0144(6) 0.0138(6) 0.0004(5) 0.0031(5) -0.0011(4)
C4 0.0176(7) 0.0145(6) 0.0187(6) 0.0037(5) 0.0031(5) 0.0023(5)
C5 0.0196(7) 0.0140(6) 0.0167(6) 0.0004(5) 0.0018(5) -0.0019(4)
C13 0.0187(7) 0.0247(7) 0.0167(6) 0.0029(5) -0.0017(5) -0.0025(5)
C1 0.0168(7) 0.0230(7) 0.0213(7) 0.0059(5) 0.0009(5) 0.0033(5)
C14 0.0274(8) 0.0249(7) 0.0143(6) 0.0045(6) -0.0028(5) 0.0025(5)
C2 0.0210(8) 0.0241(7) 0.0181(6) 0.0018(5) -0.0026(5) -0.0015(5)

loop_
_atom_type_symbol
_atom_type_description
_atom_type_scat_dispersion_real
_atom_type_scat_dispersion_imag
_atom_type_scat_source
C C 0.0033 0.0016 'International Tables Vol C Tables 4.2.6.8 and 6.1.1.4'
H H 0.0000 0.0000 'International Tables Vol C Tables 4.2.6.8 and 6.1.1.4'
N N 0.0061 0.0033 'International Tables Vol C Tables 4.2.6.8 and 6.1.1.4'
O O 0.0106 0.0060 'International Tables Vol C Tables 4.2.6.8 and 6.1.1.4'

loop_
_exptl_crystal_face_index_h
_exptl_crystal_face_index_k
_exptl_crystal_face_index_l
_exptl_crystal_face_perp_dist
1 1 0 0.0350
-1 -1 0 0.0290
-5 1 2 0.0800
5 -1 -2 0.0700
1 -1 1 0.0300
-1 1 -1 0.0300
1 0 0 0.0430
-1 2 5 0.0750

loop_
_geom_angle_atom_site_label_1
_geom_angle_atom_site_label_2
_geom_angle_atom_site_label_3
_geom_angle_site_symmetry_1
_geom_angle_site_symmetry_3
_geom_angle
_geom_angle_publ_flag
H3A O3 H3B . . 104.5 ?
C14 O2 C11 . . 105.77(10) ?
C9 N2 N3 . . 113.86(10) ?
N2 N3 H3 . . 120.7 ?
C10 N3 N2 . . 118.67(10) ?
C10 N3 H3 . . 120.7 ?
C3 N1 C1 . . 120.22(11) ?
C3 N1 C2 . . 121.15(11) ?
C2 N1 C1 . . 118.37(11) ?
N2 C9 H9 . . 119.0 ?
N2 C9 C6 . . 121.99(11) ?
C6 C9 H9 . . 119.0 ?
O2 C11 C10 . . 115.39(11) ?
C12 C11 O2 . . 110.58(11) ?
C12 C11 C10 . . 134.03(11) ?
C11 C12 H12 . . 127.0 ?
C11 C12 C13 . . 106.10(12) ?
C13 C12 H12 . . 127.0 ?
C7 C6 C9 . . 122.97(12) ?
C5 C6 C9 . . 119.58(11) ?
C5 C6 C7 . . 117.39(12) ?
N1 C3 C8 . . 121.51(11) ?
N1 C3 C4 . . 121.20(12) ?
C4 C3 C8 . . 117.28(12) ?
C6 C7 H7 . . 119.3 ?
C8 C7 C6 . . 121.34(12) ?
C8 C7 H7 . . 119.3 ?
O1 C10 N3 . . 124.19(12) ?
O1 C10 C11 . . 121.86(11) ?
N3 C10 C11 . . 113.95(11) ?
C3 C8 H8 . . 119.4 ?
C7 C8 C3 . . 121.29(11) ?
C7 C8 H8 . . 119.4 ?
C3 C4 H4 . . 119.7 ?
C5 C4 C3 . . 120.50(12) ?
C5 C4 H4 . . 119.7 ?
C6 C5 H5 . . 118.9 ?
C4 C5 C6 . . 122.18(12) ?
C4 C5 H5 . . 118.9 ?
C12 C13 H13 . . 126.8 ?
C14 C13 C12 . . 106.48(12) ?
C14 C13 H13 . . 126.8 ?
N1 C1 H1A . . 109.5 ?
N1 C1 H1B . . 109.5 ?
N1 C1 H1C . . 109.5 ?
H1A C1 H1B . . 109.5 ?
H1A C1 H1C . . 109.5 ?
H1B C1 H1C . . 109.5 ?
O2 C14 H14 . . 124.5 ?
C13 C14 O2 . . 111.06(12) ?
C13 C14 H14 . . 124.5 ?
N1 C2 H2A . . 109.5 ?
N1 C2 H2B . . 109.5 ?
N1 C2 H2C . . 109.5 ?
H2A C2 H2B . . 109.5 ?
H2A C2 H2C . . 109.5 ?
H2B C2 H2C . . 109.5 ?

loop_
_geom_bond_atom_site_label_1
_geom_bond_atom_site_label_2
_geom_bond_site_symmetry_2
_geom_bond_distance
_geom_bond_publ_flag
O1 C10 . 1.2392(16) ?
O3 H3A . 0.8701 ?
O3 H3B . 0.8694 ?
O2 C11 . 1.3709(15) ?
O2 C14 . 1.3633(16) ?
N2 N3 . 1.3846(14) ?
N2 C9 . 1.2832(17) ?
N3 H3 . 0.8800 ?
N3 C10 . 1.3383(17) ?
N1 C3 . 1.3641(16) ?
N1 C1 . 1.4547(17) ?
N1 C2 . 1.4491(17) ?
C9 H9 . 0.9500 ?
C9 C6 . 1.4517(17) ?
C11 C12 . 1.3530(18) ?
C11 C10 . 1.4720(17) ?
C12 H12 . 0.9500 ?
C12 C13 . 1.4242(18) ?
C6 C7 . 1.4030(18) ?
C6 C5 . 1.3979(18) ?
C3 C8 . 1.4163(18) ?
C3 C4 . 1.4120(18) ?
C7 H7 . 0.9500 ?
C7 C8 . 1.3740(17) ?
C8 H8 . 0.9500 ?
C4 H4 . 0.9500 ?
C4 C5 . 1.3780(18) ?
C5 H5 . 0.9500 ?
C13 H13 . 0.9500 ?
C13 C14 . 1.343(2) ?
C1 H1A . 0.9800 ?
C1 H1B . 0.9800 ?
C1 H1C . 0.9800 ?
C14 H14 . 0.9500 ?
C2 H2A . 0.9800 ?
C2 H2B . 0.9800 ?
C2 H2C . 0.9800 ?

loop_
_geom_hbond_atom_site_label_D
_geom_hbond_atom_site_label_H
_geom_hbond_atom_site_label_A
_geom_hbond_site_symmetry_A
_geom_hbond_distance_DH
_geom_hbond_distance_HA
_geom_hbond_distance_DA
_geom_hbond_angle_DHA
_geom_hbond_publ_flag
O3 H3A O1 3_766 0.87 1.92 2.7844(15) 170 yes
O3 H3B O1 . 0.87 2.12 2.9033(12) 150.2 yes
O3 H3B N2 . 0.87 2.48 3.1681(14) 136.7 yes
N3 H3 O3 4_576 0.88 1.95 2.7996(14) 162.4 yes
C9 H9 O3 4_576 0.95 2.59 3.3724(15) 139.6 yes
C12 H12 O1 2_756 0.95 2.43 3.3687(16) 169.8 yes
C7 H7 O3 . 0.95 2.71 3.6295(16) 164.0 yes
C1 H1A O3 2_655 0.98 2.55 3.4057(17) 145.8 yes

loop_
_geom_torsion_atom_site_label_1
_geom_torsion_atom_site_label_2
_geom_torsion_atom_site_label_3
_geom_torsion_atom_site_label_4
_geom_torsion_site_symmetry_1
_geom_torsion_site_symmetry_2
_geom_torsion_site_symmetry_3
_geom_torsion_site_symmetry_4
_geom_torsion
_geom_torsion_publ_flag
O2 C11 C12 C13 . . . . -0.78(16) ?
O2 C11 C10 O1 . . . . -26.44(19) ?
O2 C11 C10 N3 . . . . 153.34(12) ?
N2 N3 C10 O1 . . . . -1.2(2) ?
N2 N3 C10 C11 . . . . 179.07(11) ?
N2 C9 C6 C7 . . . . 0.7(2) ?
N2 C9 C6 C5 . . . . 177.86(13) ?
N3 N2 C9 C6 . . . . -176.75(11) ?
N1 C3 C8 C7 . . . . 177.79(12) ?
N1 C3 C4 C5 . . . . -177.83(12) ?
C9 N2 N3 C10 . . . . 173.35(12) ?
C9 C6 C7 C8 . . . . 177.35(12) ?
C9 C6 C5 C4 . . . . -177.48(12) ?
C11 O2 C14 C13 . . . . -1.14(17) ?
C11 C12 C13 C14 . . . . 0.07(17) ?
C12 C11 C10 O1 . . . . 152.75(15) ?
C12 C11 C10 N3 . . . . -27.5(2) ?
C12 C13 C14 O2 . . . . 0.68(18) ?
C6 C7 C8 C3 . . . . 0.6(2) ?
C3 C4 C5 C6 . . . . -0.5(2) ?
C7 C6 C5 C4 . . . . -0.2(2) ?
C10 C11 C12 C13 . . . . 179.99(15) ?
C8 C3 C4 C5 . . . . 1.20(19) ?
C4 C3 C8 C7 . . . . -1.24(19) ?
C5 C6 C7 C8 . . . . 0.16(19) ?
C1 N1 C3 C8 . . . . 174.21(12) ?
C1 N1 C3 C4 . . . . -6.80(19) ?
C14 O2 C11 C12 . . . . 1.18(16) ?
C14 O2 C11 C10 . . . . -179.43(12) ?
C2 N1 C3 C8 . . . . 0.3(2) ?
C2 N1 C3 C4 . . . . 179.28(13) ?

_cod_database_fobs_code 2243357
